data_7229151
loop_
_publ_author_name
'Niu, Chang-Shan'
'Li, Yong'
'Liu, Yun-Bao'
'Ma, Shuang-Gang'
'Liu, Fei'
'Li, Li'
'Xu, Song'
'Wang, Xiao-Jing'
'Liu, Sheng'
'Wang, Ru-Bing'
'Qu, Jing'
'Yu, Shi-Shan'

_publ_section_title
;
 Biological and chemical guided isolation of 3,4-secograyanane
 diterpenoids from the roots of Pieris formosa
;
_journal_issue 69
_journal_name_full 'RSC Adv.'
_journal_page_first 43921
_journal_paper_doi 10.1039/C7RA08635K
_journal_volume 7
_journal_year 2017
_chemical_absolute_configuration ad
_chemical_formula_moiety 'C31 H44 O15, H2 O'
_chemical_formula_sum 'C31 H46 O16'
_chemical_formula_weight 674.68
_chemical_name_systematic 'secopierisformoside K'
_space_group_crystal_system orthorhombic
_space_group_IT_number 19
_space_group_name_Hall 'P 2ac 2ab'
_space_group_name_H-M_alt 'P 21 21 21'
_symmetry_space_group_name_Hall 'P 2ac 2ab'
_symmetry_space_group_name_H-M 'P 21 21 21'
_atom_sites_solution_hydrogens geom
_atom_sites_solution_primary direct
_atom_sites_solution_secondary difmap
_audit_creation_date 2015-11-25
_audit_creation_method
;
  Olex2 1.1
  (compiled 2011.02.15 svn.r1672, GUI svn.r3494)
;
_audit_update_record
;
2017-05-07 deposited with the CCDC.
2017-08-23 downloaded from the CCDC.
;
_cell_angle_alpha 90.00
_cell_angle_beta 90.00
_cell_angle_gamma 90.00
_cell_formula_units_Z 4
_cell_length_a 11.0687(2)
_cell_length_b 12.2272(4)
_cell_length_c 23.8020(5)
_cell_measurement_reflns_used 4708
_cell_measurement_temperature 102.3
_cell_measurement_theta_max 71.1969
_cell_measurement_theta_min 3.6130
_cell_volume 3221.34(14)
_computing_cell_refinement
;
CrysAlisPro, Agilent Technologies,
Version 1.171.35.11 (release 16-05-2011 CrysAlis171 .NET)
(compiled May 16 2011,17:55:39)
;
_computing_data_collection
;
CrysAlisPro, Agilent Technologies,
Version 1.171.35.11 (release 16-05-2011 CrysAlis171 .NET)
(compiled May 16 2011,17:55:39)
;
_computing_data_reduction
;
CrysAlisPro, Agilent Technologies,
Version 1.171.35.11 (release 16-05-2011 CrysAlis171 .NET)
(compiled May 16 2011,17:55:39)
;
_computing_molecular_graphics
;
O. V. Dolomanov, L. J. Bourhis, R. J. Gildea, J. A. K. Howard and H. Puschmann,
OLEX2: a complete structure solution, refinement and analysis program.
J. Appl. Cryst. (2009). 42, 339-341.
;
_computing_publication_material
;
O. V. Dolomanov, L. J. Bourhis, R. J. Gildea, J. A. K. Howard and H. Puschmann,
OLEX2: a complete structure solution, refinement and analysis program.
J. Appl. Cryst. (2009). 42, 339-341.
;
_computing_structure_refinement 'SHELXL-97 (Sheldrick, 1997)'
_computing_structure_solution 'A short history of SHELX (Sheldrick, 2007)/Bruker'
_diffrn_ambient_temperature 102.3
_diffrn_detector_area_resol_mean 16.0971
_diffrn_measured_fraction_theta_full 0.987
_diffrn_measured_fraction_theta_max 0.987
_diffrn_measurement_details
;
#__ type_ start__ end____ width___ exp.time_
  1 omega   37.00   63.00   1.0000    1.5000
omega____ theta____ kappa____ phi______ frames
    -       -3.5000   45.0000 -120.0000 26

#__ type_ start__ end____ width___ exp.time_
  2 omega  -13.00   14.00   1.0000    1.5000
omega____ theta____ kappa____ phi______ frames
    -       -3.5000   45.0000 -120.0000 27

#__ type_ start__ end____ width___ exp.time_
  3 omega   33.00   62.00   1.0000    1.5000
omega____ theta____ kappa____ phi______ frames
    -       -3.5000   77.0000  120.0000 29

#__ type_ start__ end____ width___ exp.time_
  4 omega  -29.00    7.00   1.0000    1.5000
omega____ theta____ kappa____ phi______ frames
    -       34.8240  -77.0000 -120.0000 36

#__ type_ start__ end____ width___ exp.time_
  5 omega   65.00   97.00   1.0000    1.5000
omega____ theta____ kappa____ phi______ frames
    -       34.8240 -148.0000 -165.0000 32

#__ type_ start__ end____ width___ exp.time_
  6 omega   20.00   99.00   1.0000    1.5000
omega____ theta____ kappa____ phi______ frames
    -       34.8240   37.0000 -150.0000 79

#__ type_ start__ end____ width___ exp.time_
  7 omega   18.00  102.00   1.0000    1.5000
omega____ theta____ kappa____ phi______ frames
    -       34.8240   77.0000   90.0000 84

#__ type_ start__ end____ width___ exp.time_
  8 omega   77.00  119.00   1.0000    5.0000
omega____ theta____ kappa____ phi______ frames
    -      108.0000 -123.0000   -1.0000 42

#__ type_ start__ end____ width___ exp.time_
  9 omega   93.00  134.00   1.0000    5.0000
omega____ theta____ kappa____ phi______ frames
    -      108.0000  -15.0000   60.0000 41

#__ type_ start__ end____ width___ exp.time_
 10 omega   40.00   98.00   1.0000    5.0000
omega____ theta____ kappa____ phi______ frames
    -      108.0000  -45.0000  120.0000 58

#__ type_ start__ end____ width___ exp.time_
 11 omega   47.00   95.00   1.0000    5.0000
omega____ theta____ kappa____ phi______ frames
    -      108.0000  -45.0000 -180.0000 48

#__ type_ start__ end____ width___ exp.time_
 12 omega   91.00  117.00   1.0000    5.0000
omega____ theta____ kappa____ phi______ frames
    -      108.0000 -123.0000  -78.0000 26

#__ type_ start__ end____ width___ exp.time_
 13 omega   43.00  143.00   1.0000    5.0000
omega____ theta____ kappa____ phi______ frames
    -      108.0000  -15.0000  150.0000 100

#__ type_ start__ end____ width___ exp.time_
 14 omega   43.00   91.00   1.0000    5.0000
omega____ theta____ kappa____ phi______ frames
    -      108.0000  -45.0000 -120.0000 48

#__ type_ start__ end____ width___ exp.time_
 15 omega   53.00   87.00   1.0000    5.0000
omega____ theta____ kappa____ phi______ frames
    -      108.0000  -15.0000   60.0000 34

#__ type_ start__ end____ width___ exp.time_
 16 omega   63.00  134.00   1.0000    5.0000
omega____ theta____ kappa____ phi______ frames
    -      108.0000  -77.0000    0.0000 71
;
_diffrn_measurement_device_type 'Xcalibur, Eos, Gemini'
_diffrn_measurement_method '\w scans'
_diffrn_orient_matrix_UB_11 0.0110671000
_diffrn_orient_matrix_UB_12 -0.0974791000
_diffrn_orient_matrix_UB_13 0.0406454000
_diffrn_orient_matrix_UB_21 -0.0061428000
_diffrn_orient_matrix_UB_22 0.0789646000
_diffrn_orient_matrix_UB_23 0.0504853000
_diffrn_orient_matrix_UB_31 -0.1385176000
_diffrn_orient_matrix_UB_32 -0.0114564000
_diffrn_orient_matrix_UB_33 0.0010871000
_diffrn_radiation_monochromator graphite
_diffrn_radiation_type 'Cu K\a'
_diffrn_radiation_wavelength 1.5418
_diffrn_reflns_av_R_equivalents 0.0316
_diffrn_reflns_av_unetI/netI 0.0484
_diffrn_reflns_limit_h_max 8
_diffrn_reflns_limit_h_min -13
_diffrn_reflns_limit_k_max 14
_diffrn_reflns_limit_k_min -14
_diffrn_reflns_limit_l_max 22
_diffrn_reflns_limit_l_min -28
_diffrn_reflns_number 11345
_diffrn_reflns_theta_full 71.31
_diffrn_reflns_theta_max 71.31
_diffrn_reflns_theta_min 3.71
_diffrn_source 'Enhance (Cu) X-ray Source'
_exptl_absorpt_coefficient_mu 0.954
_exptl_absorpt_correction_T_max 1.00000
_exptl_absorpt_correction_T_min 0.88367
_exptl_absorpt_correction_type multi-scan
_exptl_absorpt_process_details
;
CrysAlisPro, Agilent Technologies,
Version 1.171.35.11 (release 16-05-2011 CrysAlis171 .NET)
(compiled May 16 2011,17:55:39)
Empirical absorption correction using spherical harmonics,
 implemented in SCALE3 ABSPACK scaling algorithm.
;
_exptl_crystal_density_diffrn 1.391
_exptl_crystal_density_method 'not measured'
_exptl_crystal_F_000 1440
_exptl_crystal_size_max 0.15
_exptl_crystal_size_mid 0.14
_exptl_crystal_size_min 0.12
_refine_diff_density_max 0.456
_refine_diff_density_min -0.250
_refine_diff_density_rms 0.057
_refine_ls_abs_structure_details 'Flack H D (1983), Acta Cryst. A39, 876-881'
_refine_ls_abs_structure_Flack 0.04(16)
_refine_ls_extinction_method none
_refine_ls_goodness_of_fit_ref 1.051
_refine_ls_hydrogen_treatment mixed
_refine_ls_matrix_type full
_refine_ls_number_parameters 435
_refine_ls_number_reflns 6114
_refine_ls_number_restraints 0
_refine_ls_restrained_S_all 1.051
_refine_ls_R_factor_all 0.0512
_refine_ls_R_factor_gt 0.0480
_refine_ls_shift/su_max 0.001
_refine_ls_shift/su_mean 0.000
_refine_ls_structure_factor_coef Fsqd
_refine_ls_weighting_details 'calc w=1/[\s^2^(Fo^2^)+(0.0736P)^2^+0.7173P] where P=(Fo^2^+2Fc^2^)/3'
_refine_ls_weighting_scheme calc
_refine_ls_wR_factor_gt 0.1234
_refine_ls_wR_factor_ref 0.1273
_reflns_number_gt 5767
_reflns_number_total 6114
_reflns_threshold_expression >2sigma(I)
_cod_data_source_file c7ra08635k2.cif
_cod_data_source_block exp_3672
_cod_original_cell_volume 3221.34(15)
_cod_database_code 7229151
_reflns_odcompleteness_completeness 99.91
_reflns_odcompleteness_iscentric 1
_reflns_odcompleteness_theta 66.97

loop_
_space_group_symop_id
_space_group_symop_operation_xyz
1 'x, y, z'
2 '-x+1/2, -y, z+1/2'
3 'x+1/2, -y+1/2, -z'
4 '-x, y+1/2, -z+1/2'

loop_
_atom_site_label
_atom_site_type_symbol
_atom_site_fract_x
_atom_site_fract_y
_atom_site_fract_z
_atom_site_U_iso_or_equiv
_atom_site_adp_type
_atom_site_occupancy
_atom_site_symmetry_multiplicity
_atom_site_calc_flag
_atom_site_refinement_flags
O9 O 0.27679(17) 0.00543(16) 0.23527(7) 0.0307(4) Uani 1 1 d .
O8 O 0.22966(16) -0.04346(14) 0.32392(7) 0.0234(4) Uani 1 1 d .
O13 O -0.04042(17) 0.17470(14) 0.30302(7) 0.0225(3) Uani 1 1 d .
H13 H -0.0261 0.2286 0.2837 0.034 Uiso 1 1 calc R
O10 O 0.24494(15) 0.01174(14) 0.48169(7) 0.0221(3) Uani 1 1 d .
O6 O 0.12398(17) -0.11215(14) 0.41046(7) 0.0249(4) Uani 1 1 d .
O2 O -0.2973(2) 0.03836(16) 0.50909(8) 0.0344(4) Uani 1 1 d .
O4 O -0.07276(15) -0.15888(14) 0.36446(7) 0.0205(3) Uani 1 1 d .
O12 O 0.41101(15) 0.00317(15) 0.40091(7) 0.0246(4) Uani 1 1 d .
H12 H 0.4211 -0.0236 0.4322 0.037 Uiso 1 1 calc R
O14 O -0.34920(16) 0.00521(15) 0.23816(7) 0.0272(4) Uani 1 1 d .
O1 O -0.21662(15) -0.02623(15) 0.43028(7) 0.0224(3) Uani 1 1 d .
C25 C 0.2726(2) -0.0614(2) 0.27170(10) 0.0239(5) Uani 1 1 d .
C8 C 0.1287(2) 0.0785(2) 0.39365(9) 0.0187(4) Uani 1 1 d .
O7 O 0.03907(19) -0.17894(16) 0.48825(8) 0.0344(4) Uani 1 1 d .
O5 O -0.00426(18) -0.17283(16) 0.27617(7) 0.0302(4) Uani 1 1 d .
C5 C -0.2832(2) -0.0159(2) 0.33402(10) 0.0211(5) Uani 1 1 d .
C18 C -0.2436(2) 0.0113(2) 0.27412(9) 0.0232(5) Uani 1 1 d .
H18A H -0.2091 0.0842 0.2727 0.028 Uiso 1 1 calc R
H18B H -0.1828 -0.0404 0.2616 0.028 Uiso 1 1 calc R
O3 O -0.37803(16) 0.05687(15) 0.34876(8) 0.0257(4) Uani 1 1 d .
H3 H -0.4315 0.0229 0.3651 0.039 Uiso 1 1 calc R
O11 O 0.11947(19) 0.10399(16) 0.53914(8) 0.0334(4) Uani 1 1 d .
C6 C -0.0541(2) -0.04221(19) 0.36335(9) 0.0182(4) Uani 1 1 d .
H6 H -0.0254 -0.0201 0.3261 0.022 Uiso 1 1 calc R
O15 O -0.2317(2) 0.0634(2) 0.16761(8) 0.0391(5) Uani 1 1 d .
C4 C -0.1754(2) 0.0133(2) 0.37570(9) 0.0190(5) Uani 1 1 d .
C17 C 0.4376(2) 0.1881(2) 0.43340(11) 0.0269(5) Uani 1 1 d .
H17A H 0.4629 0.1611 0.4694 0.040 Uiso 1 1 calc R
H17B H 0.3970 0.2569 0.4381 0.040 Uiso 1 1 calc R
H17C H 0.5070 0.1980 0.4098 0.040 Uiso 1 1 calc R
C21 C -0.0371(2) -0.2163(2) 0.31937(10) 0.0222(5) Uani 1 1 d .
C3 C -0.2450(2) 0.0556(2) 0.46538(10) 0.0242(5) Uani 1 1 d .
C13 C 0.3087(2) 0.1391(2) 0.34686(10) 0.0227(5) Uani 1 1 d .
H13A H 0.3714 0.1237 0.3189 0.027 Uiso 1 1 calc R
C19 C -0.3292(2) -0.1338(2) 0.33832(11) 0.0271(5) Uani 1 1 d .
H19A H -0.4045 -0.1403 0.3186 0.041 Uiso 1 1 calc R
H19B H -0.3409 -0.1525 0.3771 0.041 Uiso 1 1 calc R
H19C H -0.2709 -0.1825 0.3220 0.041 Uiso 1 1 calc R
C26 C 0.3127(2) -0.1797(2) 0.26666(12) 0.0297(5) Uani 1 1 d .
H26A H 0.2427 -0.2247 0.2585 0.036 Uiso 1 1 calc R
H26B H 0.3454 -0.2033 0.3025 0.036 Uiso 1 1 calc R
C20 C -0.0961(2) 0.3280(2) 0.36318(10) 0.0251(5) Uani 1 1 d .
H20A H -0.0460 0.3716 0.3390 0.038 Uiso 1 1 calc R
H20B H -0.0891 0.3538 0.4011 0.038 Uiso 1 1 calc R
H20C H -0.1787 0.3334 0.3512 0.038 Uiso 1 1 calc R
C28 C 0.1884(2) 0.0299(2) 0.53127(10) 0.0235(5) Uani 1 1 d .
C30 C -0.3302(3) 0.0387(2) 0.18529(11) 0.0294(6) Uani 1 1 d .
C12 C 0.2630(2) 0.2569(2) 0.34111(11) 0.0248(5) Uani 1 1 d .
H12A H 0.2350 0.2683 0.3029 0.030 Uiso 1 1 calc R
H12B H 0.3298 0.3067 0.3477 0.030 Uiso 1 1 calc R
C1 C -0.1665(2) 0.1414(2) 0.38171(10) 0.0199(5) Uani 1 1 d .
H1 H -0.2347 0.1697 0.3599 0.024 Uiso 1 1 calc R
C9 C 0.0641(2) 0.19302(19) 0.39425(9) 0.0195(4) Uani 1 1 d .
H9 H 0.0406 0.2044 0.4335 0.023 Uiso 1 1 calc R
C7 C 0.0457(2) -0.01783(19) 0.40823(9) 0.0191(4) Uani 1 1 d .
H7 H 0.0083 -0.0058 0.4450 0.023 Uiso 1 1 calc R
C10 C -0.0550(2) 0.20727(19) 0.36022(9) 0.0195(5) Uani 1 1 d .
C24 C 0.2207(3) -0.2626(2) 0.45032(14) 0.0367(6) Uani 1 1 d .
H24A H 0.2028 -0.3181 0.4230 0.055 Uiso 1 1 calc R
H24B H 0.2318 -0.2958 0.4865 0.055 Uiso 1 1 calc R
H24C H 0.2933 -0.2249 0.4397 0.055 Uiso 1 1 calc R
C27 C 0.4071(3) -0.1981(3) 0.22131(12) 0.0337(6) Uani 1 1 d .
H27A H 0.3781 -0.1696 0.1862 0.051 Uiso 1 1 calc R
H27B H 0.4224 -0.2750 0.2175 0.051 Uiso 1 1 calc R
H27C H 0.4806 -0.1614 0.2315 0.051 Uiso 1 1 calc R
C14 C 0.1973(2) 0.0680(2) 0.33654(9) 0.0203(5) Uani 1 1 d .
H14 H 0.1486 0.0988 0.3060 0.024 Uiso 1 1 calc R
C22 C -0.0463(2) -0.3371(2) 0.32895(11) 0.0275(5) Uani 1 1 d .
H22A H -0.0442 -0.3519 0.3685 0.041 Uiso 1 1 calc R
H22B H 0.0202 -0.3733 0.3109 0.041 Uiso 1 1 calc R
H22C H -0.1209 -0.3637 0.3135 0.041 Uiso 1 1 calc R
C31 C -0.4456(3) 0.0430(3) 0.15180(13) 0.0397(7) Uani 1 1 d .
H31A H -0.4556 -0.0243 0.1316 0.060 Uiso 1 1 calc R
H31B H -0.4420 0.1028 0.1257 0.060 Uiso 1 1 calc R
H31C H -0.5127 0.0532 0.1768 0.060 Uiso 1 1 calc R
C11 C 0.1601(2) 0.2850(2) 0.38188(10) 0.0227(5) Uani 1 1 d .
H11A H 0.1176 0.3482 0.3671 0.027 Uiso 1 1 calc R
H11B H 0.1959 0.3068 0.4174 0.027 Uiso 1 1 calc R
C16 C 0.3519(2) 0.1063(2) 0.40630(10) 0.0223(5) Uani 1 1 d .
C2 C -0.2008(2) 0.1629(2) 0.44311(10) 0.0240(5) Uani 1 1 d .
H2A H -0.1312 0.1880 0.4643 0.029 Uiso 1 1 calc R
H2B H -0.2637 0.2179 0.4455 0.029 Uiso 1 1 calc R
C23 C 0.1171(2) -0.1820(2) 0.45308(11) 0.0271(5) Uani 1 1 d .
C29 C 0.2232(2) -0.0547(2) 0.57390(11) 0.0301(6) Uani 1 1 d .
H29A H 0.1660 -0.1137 0.5730 0.045 Uiso 1 1 calc R
H29B H 0.2236 -0.0223 0.6106 0.045 Uiso 1 1 calc R
H29C H 0.3024 -0.0822 0.5654 0.045 Uiso 1 1 calc R
C15 C 0.2319(2) 0.09414(19) 0.43925(10) 0.0205(5) Uani 1 1 d .
H15 H 0.2167 0.1637 0.4584 0.025 Uiso 1 1 calc R
O16 O -0.0098(2) -0.4091(2) 0.50077(10) 0.0464(6) Uani 1 1 d .
H16A H 0.0627 -0.4357 0.4984 0.070 Uiso 1 1 d R
H16B H -0.0006 -0.3388 0.4998 0.070 Uiso 1 1 d R

loop_
_atom_site_aniso_label
_atom_site_aniso_U_11
_atom_site_aniso_U_22
_atom_site_aniso_U_33
_atom_site_aniso_U_23
_atom_site_aniso_U_13
_atom_site_aniso_U_12
O9 0.0360(10) 0.0336(10) 0.0226(8) -0.0007(8) 0.0051(7) 0.0069(8)
O8 0.0249(8) 0.0238(9) 0.0214(8) -0.0033(7) 0.0033(7) -0.0007(7)
O13 0.0297(8) 0.0232(8) 0.0147(7) 0.0028(6) 0.0017(6) -0.0018(7)
O10 0.0189(7) 0.0276(8) 0.0199(7) 0.0007(7) -0.0006(6) 0.0020(7)
O6 0.0270(9) 0.0229(8) 0.0248(8) -0.0004(7) -0.0019(7) 0.0013(7)
O2 0.0436(11) 0.0353(10) 0.0243(9) -0.0035(8) 0.0149(8) -0.0039(9)
O4 0.0230(8) 0.0199(8) 0.0185(7) -0.0004(6) 0.0028(6) -0.0005(7)
O12 0.0194(8) 0.0278(9) 0.0265(8) -0.0020(7) 0.0039(7) 0.0002(7)
O14 0.0231(8) 0.0329(10) 0.0257(9) 0.0008(7) -0.0058(7) -0.0037(7)
O1 0.0255(8) 0.0244(8) 0.0174(8) 0.0006(6) 0.0052(6) 0.0009(7)
C25 0.0181(10) 0.0317(13) 0.0221(11) -0.0061(10) 0.0009(9) 0.0016(10)
C8 0.0171(10) 0.0231(11) 0.0159(10) -0.0014(9) -0.0004(9) 0.0004(9)
O7 0.0400(11) 0.0306(9) 0.0324(10) 0.0087(8) -0.0043(9) -0.0057(9)
O5 0.0413(10) 0.0275(9) 0.0218(8) -0.0055(7) 0.0086(8) -0.0007(8)
C5 0.0190(10) 0.0243(11) 0.0200(11) -0.0002(9) 0.0019(8) 0.0012(9)
C18 0.0203(10) 0.0295(12) 0.0199(11) -0.0026(9) -0.0013(9) -0.0009(9)
O3 0.0192(8) 0.0269(9) 0.0310(9) 0.0013(7) 0.0057(7) 0.0001(7)
O11 0.0371(10) 0.0339(10) 0.0291(9) 0.0024(8) 0.0116(8) 0.0024(9)
C6 0.0217(11) 0.0177(11) 0.0153(10) 0.0001(8) 0.0005(8) -0.0005(9)
O15 0.0392(11) 0.0524(13) 0.0259(9) 0.0051(9) -0.0017(8) -0.0084(10)
C4 0.0205(11) 0.0226(11) 0.0139(10) -0.0012(8) 0.0037(8) -0.0009(9)
C17 0.0213(11) 0.0322(13) 0.0272(12) -0.0053(10) 0.0032(10) -0.0025(10)
C21 0.0172(10) 0.0248(12) 0.0248(12) -0.0033(9) 0.0011(9) -0.0008(9)
C3 0.0242(11) 0.0287(12) 0.0198(11) -0.0014(9) 0.0015(9) -0.0012(10)
C13 0.0215(11) 0.0254(12) 0.0211(11) -0.0014(9) 0.0047(9) -0.0003(10)
C19 0.0223(12) 0.0264(13) 0.0326(13) -0.0020(10) -0.0012(10) -0.0014(10)
C26 0.0277(12) 0.0273(13) 0.0341(13) -0.0077(11) 0.0043(11) -0.0001(10)
C20 0.0242(11) 0.0245(12) 0.0266(11) 0.0008(10) -0.0033(10) 0.0025(10)
C28 0.0194(11) 0.0305(13) 0.0206(11) -0.0019(10) 0.0008(9) -0.0035(10)
C30 0.0361(14) 0.0246(13) 0.0274(12) -0.0020(10) -0.0082(11) -0.0018(11)
C12 0.0252(12) 0.0255(12) 0.0237(11) 0.0022(10) 0.0046(10) -0.0038(10)
C1 0.0189(10) 0.0223(11) 0.0186(10) 0.0000(9) 0.0014(9) 0.0005(9)
C9 0.0216(11) 0.0206(11) 0.0164(10) -0.0010(8) 0.0039(9) -0.0003(9)
C7 0.0208(10) 0.0187(10) 0.0178(10) -0.0004(8) 0.0000(8) 0.0023(9)
C10 0.0218(11) 0.0193(11) 0.0176(10) -0.0003(8) 0.0000(9) -0.0012(9)
C24 0.0363(15) 0.0284(13) 0.0455(16) 0.0083(12) 0.0004(13) 0.0043(12)
C27 0.0275(12) 0.0362(15) 0.0375(14) -0.0121(12) 0.0019(11) -0.0010(11)
C14 0.0215(11) 0.0217(11) 0.0177(10) -0.0008(9) 0.0023(9) 0.0009(9)
C22 0.0302(12) 0.0235(12) 0.0287(12) -0.0052(10) 0.0054(10) -0.0021(10)
C31 0.0402(16) 0.0422(16) 0.0367(15) 0.0050(13) -0.0147(13) -0.0060(13)
C11 0.0227(11) 0.0210(11) 0.0244(11) -0.0021(9) 0.0029(10) -0.0009(9)
C16 0.0202(11) 0.0246(12) 0.0220(11) -0.0017(9) 0.0032(9) -0.0002(9)
C2 0.0247(11) 0.0262(12) 0.0211(11) -0.0064(10) 0.0056(9) -0.0012(10)
C23 0.0316(13) 0.0227(11) 0.0269(12) 0.0009(10) -0.0035(11) -0.0013(10)
C29 0.0281(13) 0.0379(15) 0.0242(11) 0.0051(11) 0.0003(10) -0.0012(11)
C15 0.0206(11) 0.0211(11) 0.0198(10) -0.0009(9) 0.0015(9) -0.0008(9)
O16 0.0349(11) 0.0438(12) 0.0605(15) 0.0154(11) 0.0035(10) -0.0036(9)

loop_
_atom_type_symbol
_atom_type_description
_atom_type_scat_dispersion_real
_atom_type_scat_dispersion_imag
_atom_type_scat_source
C C 0.0181 0.0091 'International Tables Vol C Tables 4.2.6.8 and 6.1.1.4'
H H 0.0000 0.0000 'International Tables Vol C Tables 4.2.6.8 and 6.1.1.4'
O O 0.0492 0.0322 'International Tables Vol C Tables 4.2.6.8 and 6.1.1.4'

loop_
_geom_angle_atom_site_label_1
_geom_angle_atom_site_label_2
_geom_angle_atom_site_label_3
_geom_angle
C25 O8 C14 115.70(19)
C10 O13 H13 109.5
C28 O10 C15 116.90(19)
C23 O6 C7 120.5(2)
C21 O4 C6 117.47(18)
C16 O12 H12 109.5
C30 O14 C18 114.29(19)
C3 O1 C4 112.38(19)
O9 C25 O8 124.9(2)
O9 C25 C26 125.8(2)
O8 C25 C26 109.3(2)
C9 C8 C15 102.37(18)
C7 C8 C9 114.17(18)
C7 C8 C14 115.14(19)
C7 C8 C15 111.64(18)
C14 C8 C9 107.60(18)
C14 C8 C15 104.75(18)
C18 C5 C4 108.53(18)
C18 C5 C19 111.2(2)
O3 C5 C18 107.85(19)
O3 C5 C4 105.07(19)
O3 C5 C19 109.08(19)
C19 C5 C4 114.7(2)
O14 C18 C5 107.93(19)
O14 C18 H18A 110.1
O14 C18 H18B 110.1
C5 C18 H18A 110.1
C5 C18 H18B 110.1
H18A C18 H18B 108.4
C5 O3 H3 109.5
O4 C6 H6 109.6
O4 C6 C4 108.03(19)
O4 C6 C7 106.08(18)
C4 C6 H6 109.6
C4 C6 C7 113.77(18)
C7 C6 H6 109.6
O1 C4 C5 104.27(17)
O1 C4 C6 107.32(18)
O1 C4 C1 105.54(18)
C6 C4 C5 115.95(18)
C6 C4 C1 113.74(19)
C1 C4 C5 109.04(19)
H17A C17 H17B 109.5
H17A C17 H17C 109.5
H17B C17 H17C 109.5
C16 C17 H17A 109.5
C16 C17 H17B 109.5
C16 C17 H17C 109.5
O4 C21 C22 112.0(2)
O5 C21 O4 122.4(2)
O5 C21 C22 125.5(2)
O2 C3 O1 121.2(2)
O2 C3 C2 127.9(2)
O1 C3 C2 110.9(2)
C12 C13 H13A 110.7
C12 C13 C16 115.3(2)
C14 C13 H13A 110.7
C14 C13 C12 104.7(2)
C14 C13 C16 104.44(19)
C16 C13 H13A 110.7
C5 C19 H19A 109.5
C5 C19 H19B 109.5
C5 C19 H19C 109.5
H19A C19 H19B 109.5
H19A C19 H19C 109.5
H19B C19 H19C 109.5
C25 C26 H26A 108.9
C25 C26 H26B 108.9
C25 C26 C27 113.5(2)
H26A C26 H26B 107.7
C27 C26 H26A 108.9
C27 C26 H26B 108.9
H20A C20 H20B 109.5
H20A C20 H20C 109.5
H20B C20 H20C 109.5
C10 C20 H20A 109.5
C10 C20 H20B 109.5
C10 C20 H20C 109.5
O10 C28 C29 111.0(2)
O11 C28 O10 123.6(2)
O11 C28 C29 125.4(2)
O14 C30 C31 112.0(2)
O15 C30 O14 123.1(2)
O15 C30 C31 124.9(3)
C13 C12 H12A 108.9
C13 C12 H12B 108.9
C13 C12 C11 113.5(2)
H12A C12 H12B 107.7
C11 C12 H12A 108.9
C11 C12 H12B 108.9
C4 C1 H1 104.7
C10 C1 C4 122.22(19)
C10 C1 H1 104.7
C2 C1 C4 103.99(18)
C2 C1 H1 104.7
C2 C1 C10 114.8(2)
C8 C9 H9 104.8
C8 C9 C11 109.10(18)
C10 C9 C8 118.70(19)
C10 C9 H9 104.8
C10 C9 C11 113.21(19)
C11 C9 H9 104.8
O6 C7 C8 105.22(18)
O6 C7 C6 107.25(18)
O6 C7 H7 109.9
C8 C7 C6 114.50(18)
C8 C7 H7 109.9
C6 C7 H7 109.9
O13 C10 C20 110.06(19)
O13 C10 C1 104.96(18)
O13 C10 C9 111.66(19)
C20 C10 C1 104.21(19)
C20 C10 C9 109.41(19)
C9 C10 C1 116.19(19)
H24A C24 H24B 109.5
H24A C24 H24C 109.5
H24B C24 H24C 109.5
C23 C24 H24A 109.5
C23 C24 H24B 109.5
C23 C24 H24C 109.5
C26 C27 H27A 109.5
C26 C27 H27B 109.5
C26 C27 H27C 109.5
H27A C27 H27B 109.5
H27A C27 H27C 109.5
H27B C27 H27C 109.5
O8 C14 C8 112.33(19)
O8 C14 C13 111.78(19)
O8 C14 H14 110.2
C8 C14 H14 110.2
C13 C14 C8 101.87(18)
C13 C14 H14 110.2
C21 C22 H22A 109.5
C21 C22 H22B 109.5
C21 C22 H22C 109.5
H22A C22 H22B 109.5
H22A C22 H22C 109.5
H22B C22 H22C 109.5
C30 C31 H31A 109.5
C30 C31 H31B 109.5
C30 C31 H31C 109.5
H31A C31 H31B 109.5
H31A C31 H31C 109.5
H31B C31 H31C 109.5
C12 C11 C9 117.3(2)
C12 C11 H11A 108.0
C12 C11 H11B 108.0
C9 C11 H11A 108.0
C9 C11 H11B 108.0
H11A C11 H11B 107.2
O12 C16 C17 109.5(2)
O12 C16 C13 106.77(19)
O12 C16 C15 110.72(19)
C17 C16 C13 114.2(2)
C17 C16 C15 112.5(2)
C13 C16 C15 102.88(19)
C3 C2 C1 105.5(2)
C3 C2 H2A 110.6
C3 C2 H2B 110.6
C1 C2 H2A 110.6
C1 C2 H2B 110.6
H2A C2 H2B 108.8
O6 C23 C24 110.0(2)
O7 C23 O6 123.5(2)
O7 C23 C24 126.5(2)
C28 C29 H29A 109.5
C28 C29 H29B 109.5
C28 C29 H29C 109.5
H29A C29 H29B 109.5
H29A C29 H29C 109.5
H29B C29 H29C 109.5
O10 C15 C8 117.99(19)
O10 C15 C16 109.75(19)
O10 C15 H15 107.4
C8 C15 H15 107.4
C16 C15 C8 106.41(18)
C16 C15 H15 107.4
H16A O16 H16B 105.2

loop_
_geom_bond_atom_site_label_1
_geom_bond_atom_site_label_2
_geom_bond_distance
O9 C25 1.192(3)
O8 C25 1.349(3)
O8 C14 1.441(3)
O13 H13 0.8200
O13 C10 1.428(3)
O10 C28 1.354(3)
O10 C15 1.434(3)
O6 C7 1.444(3)
O6 C23 1.329(3)
O2 C3 1.209(3)
O4 C6 1.442(3)
O4 C21 1.342(3)
O12 H12 0.8200
O12 C16 1.427(3)
O14 C18 1.451(3)
O14 C30 1.340(3)
O1 C4 1.459(3)
O1 C3 1.341(3)
C25 C26 1.517(4)
C8 C9 1.572(3)
C8 C7 1.534(3)
C8 C14 1.563(3)
C8 C15 1.588(3)
O7 C23 1.203(4)
O5 C21 1.214(3)
C5 C18 1.528(3)
C5 O3 1.420(3)
C5 C4 1.592(3)
C5 C19 1.533(3)
C18 H18A 0.9700
C18 H18B 0.9700
O3 H3 0.8200
O11 C28 1.199(3)
C6 H6 0.9800
C6 C4 1.533(3)
C6 C7 1.566(3)
O15 C30 1.206(4)
C4 C1 1.576(3)
C17 H17A 0.9600
C17 H17B 0.9600
C17 H17C 0.9600
C17 C16 1.522(3)
C21 C22 1.498(3)
C3 C2 1.498(4)
C13 H13A 0.9800
C13 C12 1.534(3)
C13 C14 1.528(3)
C13 C16 1.546(3)
C19 H19A 0.9600
C19 H19B 0.9600
C19 H19C 0.9600
C26 H26A 0.9700
C26 H26B 0.9700
C26 C27 1.519(4)
C20 H20A 0.9600
C20 H20B 0.9600
C20 H20C 0.9600
C20 C10 1.546(3)
C28 C29 1.499(4)
C30 C31 1.507(4)
C12 H12A 0.9700
C12 H12B 0.9700
C12 C11 1.535(3)
C1 H1 0.9800
C1 C10 1.560(3)
C1 C2 1.533(3)
C9 H9 0.9800
C9 C10 1.557(3)
C9 C11 1.576(3)
C7 H7 0.9800
C24 H24A 0.9600
C24 H24B 0.9600
C24 H24C 0.9600
C24 C23 1.513(4)
C27 H27A 0.9600
C27 H27B 0.9600
C27 H27C 0.9600
C14 H14 0.9800
C22 H22A 0.9600
C22 H22B 0.9600
C22 H22C 0.9600
C31 H31A 0.9600
C31 H31B 0.9600
C31 H31C 0.9600
C11 H11A 0.9700
C11 H11B 0.9700
C16 C15 1.549(3)
C2 H2A 0.9700
C2 H2B 0.9700
C29 H29A 0.9600
C29 H29B 0.9600
C29 H29C 0.9600
C15 H15 0.9800
O16 H16A 0.8680
O16 H16B 0.8655

loop_
_geom_torsion_atom_site_label_1
_geom_torsion_atom_site_label_2
_geom_torsion_atom_site_label_3
_geom_torsion_atom_site_label_4
_geom_torsion
O9 C25 C26 C27 25.0(4)
O8 C25 C26 C27 -155.8(2)
O2 C3 C2 C1 -168.2(3)
O4 C6 C4 O1 58.0(2)
O4 C6 C4 C5 -58.0(2)
O4 C6 C4 C1 174.36(17)
O4 C6 C7 O6 30.9(2)
O4 C6 C7 C8 147.22(19)
O12 C16 C15 O10 34.7(2)
O12 C16 C15 C8 -94.0(2)
O1 C4 C1 C10 134.1(2)
O1 C4 C1 C2 2.2(2)
O1 C3 C2 C1 13.3(3)
C25 O8 C14 C8 170.36(18)
C25 O8 C14 C13 -75.8(2)
C8 C9 C10 O13 -53.4(3)
C8 C9 C10 C20 -175.52(19)
C8 C9 C10 C1 66.9(3)
C8 C9 C11 C12 34.4(3)
C5 C4 C1 C10 -114.4(2)
C5 C4 C1 C2 113.7(2)
C18 O14 C30 O15 5.8(4)
C18 O14 C30 C31 -173.4(2)
C18 C5 C4 O1 -174.05(19)
C18 C5 C4 C6 -56.3(3)
C18 C5 C4 C1 73.6(2)
O3 C5 C18 O14 -55.5(2)
O3 C5 C4 O1 70.8(2)
O3 C5 C4 C6 -171.47(19)
O3 C5 C4 C1 -41.6(2)
C6 O4 C21 O5 -9.1(3)
C6 O4 C21 C22 172.4(2)
C6 C4 C1 C10 16.7(3)
C6 C4 C1 C2 -115.2(2)
C4 O1 C3 O2 168.9(2)
C4 O1 C3 C2 -12.5(3)
C4 C5 C18 O14 -168.87(19)
C4 C6 C7 O6 149.49(19)
C4 C6 C7 C8 -94.2(2)
C4 C1 C10 O13 52.8(3)
C4 C1 C10 C20 168.5(2)
C4 C1 C10 C9 -71.1(3)
C4 C1 C2 C3 -8.7(3)
C17 C16 C15 O10 -88.1(2)
C17 C16 C15 C8 143.2(2)
C21 O4 C6 C4 126.3(2)
C21 O4 C6 C7 -111.3(2)
C3 O1 C4 C5 -108.6(2)
C3 O1 C4 C6 127.9(2)
C3 O1 C4 C1 6.2(2)
C13 C12 C11 C9 -37.3(3)
C13 C16 C15 O10 148.50(19)
C13 C16 C15 C8 19.8(2)
C19 C5 C18 O14 64.0(2)
C19 C5 C4 O1 -49.0(2)
C19 C5 C4 C6 68.8(3)
C19 C5 C4 C1 -161.32(19)
C28 O10 C15 C8 -95.1(2)
C28 O10 C15 C16 142.8(2)
C30 O14 C18 C5 173.2(2)
C12 C13 C14 O8 162.82(18)
C12 C13 C14 C8 -77.0(2)
C12 C13 C16 O12 -169.37(19)
C12 C13 C16 C17 -48.2(3)
C12 C13 C16 C15 74.0(2)
C9 C8 C7 O6 -174.81(17)
C9 C8 C7 C6 67.7(2)
C9 C8 C14 O8 -162.81(18)
C9 C8 C14 C13 77.4(2)
C9 C8 C15 O10 130.9(2)
C9 C8 C15 C16 -105.38(19)
C7 O6 C23 O7 8.5(4)
C7 O6 C23 C24 -171.0(2)
C7 C8 C9 C10 -51.3(3)
C7 C8 C9 C11 176.99(18)
C7 C8 C14 O8 -34.2(3)
C7 C8 C14 C13 -154.00(19)
C7 C8 C15 O10 8.3(3)
C7 C8 C15 C16 132.1(2)
C7 C6 C4 O1 -59.5(2)
C7 C6 C4 C5 -175.51(19)
C7 C6 C4 C1 56.9(2)
C10 C1 C2 C3 -144.8(2)
C10 C9 C11 C12 -100.1(3)
C14 O8 C25 O9 -5.8(3)
C14 O8 C25 C26 175.0(2)
C14 C8 C9 C10 77.8(2)
C14 C8 C9 C11 -53.9(2)
C14 C8 C7 O6 60.0(2)
C14 C8 C7 C6 -57.5(3)
C14 C8 C15 O10 -116.9(2)
C14 C8 C15 C16 6.8(2)
C14 C13 C12 C11 58.0(3)
C14 C13 C16 O12 76.3(2)
C14 C13 C16 C17 -162.5(2)
C14 C13 C16 C15 -40.3(2)
C11 C9 C10 O13 76.4(2)
C11 C9 C10 C20 -45.7(3)
C11 C9 C10 C1 -163.28(19)
C16 C13 C12 C11 -56.2(3)
C16 C13 C14 O8 -75.6(2)
C16 C13 C14 C8 44.5(2)
C2 C1 C10 O13 -179.88(19)
C2 C1 C10 C20 -64.2(2)
C2 C1 C10 C9 56.3(3)
C23 O6 C7 C8 133.1(2)
C23 O6 C7 C6 -104.6(2)
C15 O10 C28 O11 7.9(3)
C15 O10 C28 C29 -172.3(2)
C15 C8 C9 C10 -172.15(19)
C15 C8 C9 C11 56.2(2)
C15 C8 C7 O6 -59.3(2)
C15 C8 C7 C6 -176.80(18)
C15 C8 C14 O8 88.8(2)
C15 C8 C14 C13 -31.0(2)
